data_7155008
loop_
_publ_author_name
'Anitha, Mandala'
'Gangadhararao, G.'
'Kumara Swamy, K. C.'

_publ_section_title
;
 Base catalysed intermolecular cyclisation of N-protected o-amino
 benzaldehyde/acetophenone with phosphorus/sulphur based allenes: facile
 synthesis of substituted quinolines.
;
_journal_issue 14
_journal_name_full 'Organic &amp; biomolecular chemistry'
_journal_page_first 3591
_journal_page_last 3602
_journal_paper_doi 10.1039/c6ob00259e
_journal_volume 14
_journal_year 2016
_chemical_formula_sum 'C35 H25 Cl N O2 P'
_chemical_formula_weight 557.98
_chemical_name_systematic
; 
 ? 
;
_space_group_IT_number 14
_symmetry_cell_setting monoclinic
_symmetry_space_group_name_Hall '-P 2ybc'
_symmetry_space_group_name_H-M 'P 1 21/c 1'
_atom_sites_solution_hydrogens geom
_atom_sites_solution_primary direct
_atom_sites_solution_secondary difmap
_audit_creation_method SHELXL-97
_audit_update_record
;
2016-01-16 deposited with the CCDC.
2016-03-03 downloaded from the CCDC.
;
_cell_angle_alpha 90.00
_cell_angle_beta 80.83(3)
_cell_angle_gamma 90.00
_cell_formula_units_Z 8
_cell_length_a 9.6939(19)
_cell_length_b 21.405(4)
_cell_length_c 27.668(6)
_cell_measurement_reflns_used 6239
_cell_measurement_temperature 293(2)
_cell_measurement_theta_max 28.32
_cell_measurement_theta_min 2.33
_cell_volume 5668(2)
_computing_cell_refinement 'Bruker SMART'
_computing_data_collection 'Bruker SMART'
_computing_data_reduction 'Bruker SAINT'
_computing_molecular_graphics 'Bruker SHELXTL'
_computing_publication_material 'Bruker SHELXTL'
_computing_structure_refinement 'SHELXL-97 (Sheldrick, 1997)'
_computing_structure_solution 'SHELXS-97 (Sheldrick, 1990)'
_diffrn_ambient_temperature 293(2)
_diffrn_measured_fraction_theta_full 1.000
_diffrn_measured_fraction_theta_max 1.000
_diffrn_measurement_device_type 'CCD area detector'
_diffrn_measurement_method 'phi and omega scans'
_diffrn_radiation_monochromator graphite
_diffrn_radiation_source 'fine-focus sealed tube'
_diffrn_radiation_type MoK\a
_diffrn_radiation_wavelength 0.71073
_diffrn_reflns_av_R_equivalents 0.0754
_diffrn_reflns_av_sigmaI/netI 0.0584
_diffrn_reflns_limit_h_max 11
_diffrn_reflns_limit_h_min -11
_diffrn_reflns_limit_k_max 25
_diffrn_reflns_limit_k_min -25
_diffrn_reflns_limit_l_max 32
_diffrn_reflns_limit_l_min -32
_diffrn_reflns_number 54007
_diffrn_reflns_theta_full 25.00
_diffrn_reflns_theta_max 25.00
_diffrn_reflns_theta_min 1.21
_diffrn_standards_decay_% none
_diffrn_standards_interval_count 'not applicable'
_diffrn_standards_interval_time 'not applicable'
_diffrn_standards_number 'not applicable'
_exptl_absorpt_coefficient_mu 0.225
_exptl_absorpt_correction_T_max 0.9779
_exptl_absorpt_correction_T_min 0.9565
_exptl_absorpt_correction_type empirical
_exptl_absorpt_process_details 'SADABS, Sheldrick (1996)'
_exptl_crystal_colour colourless
_exptl_crystal_density_diffrn 1.308
_exptl_crystal_density_method 'not measured'
_exptl_crystal_description blocks
_exptl_crystal_F_000 2320
_exptl_crystal_recrystallization_method 'Re-crystallisation from solvent: '
_exptl_crystal_size_max 0.20
_exptl_crystal_size_mid 0.10
_exptl_crystal_size_min 0.10
_refine_diff_density_max 0.789
_refine_diff_density_min -0.404
_refine_diff_density_rms 0.059
_refine_ls_extinction_method none
_refine_ls_goodness_of_fit_ref 1.117
_refine_ls_hydrogen_treatment mixed
_refine_ls_matrix_type full
_refine_ls_number_parameters 721
_refine_ls_number_reflns 9976
_refine_ls_number_restraints 26
_refine_ls_restrained_S_all 1.125
_refine_ls_R_factor_all 0.1643
_refine_ls_R_factor_gt 0.1094
_refine_ls_shift/su_max 0.001
_refine_ls_shift/su_mean 0.000
_refine_ls_structure_factor_coef Fsqd
_refine_ls_weighting_details 'calc w=1/[\s^2^(Fo^2^)+(0.0863P)^2^+8.5181P] where P=(Fo^2^+2Fc^2^)/3'
_refine_ls_weighting_scheme calc
_refine_ls_wR_factor_gt 0.2299
_refine_ls_wR_factor_ref 0.2583
_reflns_number_gt 6188
_reflns_number_total 9976
_reflns_threshold_expression >2sigma(I)
_cod_data_source_file c6ob00259e2.cif
_cod_data_source_block Compd26
_cod_depositor_comments
;
The following automatic conversions were performed:

'_symmetry_cell_setting' value 'Monoclinic' changed to 'monoclinic'
according to
/usr/data/users/saulius/crontab/automatic-downloads/rss-feeds/RSC/lib/dictionaries/cif_core.dic
dictionary named 'cif_core.dic' version 2.4.2 from 2011-04-26.

Automatic conversion script
Id: cif_fix_values 4268 2015-11-12 08:31:59Z antanas 

 Adding full bibliography for 7155004--7155010.cif.
;
_cod_original_cell_volume 5667.7(19)
_cod_original_sg_symbol_H-M P2(1)/c
_cod_database_code 7155008

loop_
_symmetry_equiv_pos_as_xyz
'x, y, z'
'-x, y+1/2, -z+1/2'
'-x, -y, -z'
'x, -y-1/2, z-1/2'

loop_
_atom_site_label
_atom_site_type_symbol
_atom_site_fract_x
_atom_site_fract_y
_atom_site_fract_z
_atom_site_U_iso_or_equiv
_atom_site_adp_type
_atom_site_occupancy
_atom_site_symmetry_multiplicity
_atom_site_calc_flag
_atom_site_refinement_flags
P1 P 0.24305(15) 0.66422(6) 0.64728(5) 0.0529(4) Uani 1 1 d .
P2 P 0.21177(19) 0.54454(7) 0.87671(5) 0.0663(5) Uani 1 1 d .
Cl2 Cl -0.3111(3) 0.49208(11) 0.73847(9) 0.1287(9) Uani 1 1 d .
Cl1 Cl 0.7999(2) 0.71758(10) 0.76922(8) 0.1140(8) Uani 1 1 d .
N1 N 0.2661(4) 0.5208(2) 0.62753(15) 0.0527(11) Uani 1 1 d .
O1 O 0.1518(4) 0.64899(18) 0.69347(13) 0.0704(11) Uani 1 1 d .
O4 O -0.0207(4) 0.56649(19) 0.95748(13) 0.0705(11) Uani 1 1 d .
C1 C 0.3383(5) 0.5467(2) 0.65862(18) 0.0488(13) Uani 1 1 d .
O3 O 0.3121(5) 0.5552(2) 0.83167(14) 0.0880(14) Uani 1 1 d .
O2 O 0.4563(4) 0.64446(19) 0.55891(13) 0.0675(11) Uani 1 1 d .
C18 C 0.5045(6) 0.6388(2) 0.67367(18) 0.0526(13) Uani 1 1 d .
C10 C 0.4019(5) 0.6104(2) 0.64155(17) 0.0456(12) Uani 1 1 d .
C11 C 0.4750(5) 0.6044(2) 0.58831(19) 0.0496(13) Uani 1 1 d .
C65 C -0.1166(5) 0.6631(3) 0.9423(2) 0.0559(14) Uani 1 1 d .
C5 C 0.2005(6) 0.4654(2) 0.6398(2) 0.0591(15) Uani 1 1 d .
C12 C 0.5742(5) 0.5521(2) 0.57353(19) 0.0504(13) Uani 1 1 d .
C45 C 0.0592(6) 0.6015(3) 0.87613(19) 0.0624(16) Uani 1 1 d .
C24 C 0.1465(5) 0.6574(2) 0.59636(19) 0.0544(14) Uani 1 1 d .
C13 C 0.6157(6) 0.5405(3) 0.5238(2) 0.0713(17) Uani 1 1 d .
H13 H 0.5823 0.5655 0.5007 0.086 Uiso 1 1 calc R
C22 C 0.5515(8) 0.6740(3) 0.7525(2) 0.0780(19) Uani 1 1 d .
H22 H 0.5216 0.6811 0.7857 0.094 Uiso 1 1 calc R
C64 C -0.0248(6) 0.6079(3) 0.9279(2) 0.0545(13) Uani 1 1 d .
C19 C 0.6386(6) 0.6543(3) 0.6547(2) 0.0645(15) Uani 1 1 d .
H19 H 0.6690 0.6484 0.6214 0.077 Uiso 1 1 calc R
C58 C 0.2942(6) 0.5570(3) 0.9301(2) 0.0634(15) Uani 1 1 d .
C20 C 0.7322(7) 0.6788(3) 0.6832(2) 0.0729(17) Uani 1 1 d .
H20 H 0.8234 0.6889 0.6694 0.088 Uiso 1 1 calc R
C46 C -0.0373(9) 0.5753(3) 0.8412(2) 0.0702(18) Uani 1 1 d .
C50 C -0.2725(10) 0.5416(3) 0.8245(2) 0.097(3) Uani 1 1 d .
H50 H -0.3679 0.5373 0.8354 0.117 Uiso 1 1 calc R
C21 C 0.6852(8) 0.6874(3) 0.7319(3) 0.0769(19) Uani 1 1 d .
C31 C 0.3002(6) 0.7445(2) 0.64727(19) 0.0597(15) Uani 1 1 d D
C29 C 0.0398(6) 0.6139(3) 0.6006(2) 0.0677(16) Uani 1 1 d .
H29 H 0.0262 0.5869 0.6273 0.081 Uiso 1 1 calc R
C52 C 0.1498(7) 0.4650(3) 0.8784(2) 0.0631(15) Uani 1 1 d .
C30 C 0.4186(7) 0.7689(3) 0.6186(2) 0.0811(19) Uani 1 1 d D
H30 H 0.4761 0.7430 0.5972 0.097 Uiso 1 1 calc R
C70 C -0.1624(6) 0.6722(3) 0.9916(2) 0.0674(16) Uani 1 1 d .
H70 H -0.1312 0.6455 1.0140 0.081 Uiso 1 1 calc R
C17 C 0.6302(6) 0.5152(3) 0.6070(2) 0.0658(16) Uani 1 1 d .
H17 H 0.6035 0.5221 0.6404 0.079 Uiso 1 1 calc R
C51 C -0.1757(9) 0.5664(3) 0.8540(2) 0.083(2) Uani 1 1 d .
H51 H -0.2135 0.5775 0.8858 0.099 Uiso 1 1 calc R
C2 C 0.3528(7) 0.5186(3) 0.7034(2) 0.0718(17) Uani 1 1 d .
H2 H 0.4041 0.5382 0.7247 0.086 Uiso 1 1 calc R
C27 C -0.0307(8) 0.6507(4) 0.5269(3) 0.086(2) Uani 1 1 d .
H27 H -0.0898 0.6484 0.5036 0.104 Uiso 1 1 calc R
C66 C -0.1620(6) 0.7036(3) 0.9092(2) 0.0651(16) Uani 1 1 d .
H66 H -0.1308 0.6988 0.8759 0.078 Uiso 1 1 calc R
C4 C 0.2106(7) 0.4346(3) 0.6840(2) 0.0683(17) Uani 1 1 d .
C23 C 0.4587(7) 0.6493(3) 0.7232(2) 0.0682(16) Uani 1 1 d .
H23 H 0.3670 0.6400 0.7369 0.082 Uiso 1 1 calc R
C48 C -0.0689(12) 0.5329(3) 0.7629(2) 0.102(3) Uani 1 1 d .
H48 H -0.0323 0.5212 0.7311 0.123 Uiso 1 1 calc R
C14 C 0.7058(8) 0.4923(4) 0.5087(3) 0.095(2) Uani 1 1 d .
H14 H 0.7301 0.4838 0.4754 0.113 Uiso 1 1 calc R
C47 C 0.0252(9) 0.5579(3) 0.7925(2) 0.095(2) Uani 1 1 d .
H47 H 0.1202 0.5626 0.7811 0.113 Uiso 1 1 calc R
C67 C -0.2544(7) 0.7514(3) 0.9257(3) 0.085(2) Uani 1 1 d .
H67 H -0.2868 0.7782 0.9036 0.101 Uiso 1 1 calc R
C57 C 0.0264(8) 0.4425(3) 0.9037(3) 0.085(2) Uani 1 1 d .
H57 H -0.0351 0.4702 0.9219 0.102 Uiso 1 1 calc R
C53 C 0.2380(8) 0.4234(3) 0.8514(3) 0.088(2) Uani 1 1 d .
H53 H 0.3220 0.4372 0.8336 0.106 Uiso 1 1 calc R
C28 C -0.0471(7) 0.6101(3) 0.5655(3) 0.084(2) Uani 1 1 d .
H28 H -0.1168 0.5799 0.5683 0.101 Uiso 1 1 calc R
C6 C 0.1172(7) 0.4399(3) 0.6090(3) 0.0831(19) Uani 1 1 d .
H6 H 0.1089 0.4599 0.5798 0.100 Uiso 1 1 calc R
C68 C -0.2974(7) 0.7588(3) 0.9754(3) 0.087(2) Uani 1 1 d .
H68 H -0.3584 0.7911 0.9865 0.104 Uiso 1 1 calc R
C25 C 0.1625(6) 0.6981(3) 0.5571(2) 0.0670(16) Uani 1 1 d .
H25 H 0.2335 0.7277 0.5538 0.080 Uiso 1 1 calc R
C8 C 0.0574(7) 0.3551(3) 0.6664(3) 0.087(2) Uani 1 1 d .
H8 H 0.0072 0.3187 0.6752 0.104 Uiso 1 1 calc R
C16 C 0.7242(7) 0.4689(3) 0.5915(3) 0.087(2) Uani 1 1 d .
H16 H 0.7638 0.4456 0.6141 0.104 Uiso 1 1 calc R
C69 C -0.2523(8) 0.7194(4) 1.0085(3) 0.085(2) Uani 1 1 d .
H69 H -0.2821 0.7247 1.0419 0.102 Uiso 1 1 calc R
C3 C 0.2919(8) 0.4630(3) 0.7152(2) 0.084(2) Uani 1 1 d .
H3 H 0.3040 0.4433 0.7442 0.101 Uiso 1 1 calc R
C59 C 0.4100(8) 0.5958(3) 0.9233(3) 0.086(2) Uani 1 1 d .
H59 H 0.4397 0.6138 0.8929 0.103 Uiso 1 1 calc R
C63 C 0.2537(7) 0.5282(3) 0.9748(2) 0.0746(17) Uani 1 1 d .
H63 H 0.1776 0.5012 0.9791 0.089 Uiso 1 1 calc R
C26 C 0.0732(8) 0.6950(4) 0.5227(2) 0.082(2) Uani 1 1 d .
H26 H 0.0837 0.7230 0.4966 0.099 Uiso 1 1 calc R
C32 C 0.2149(7) 0.7837(3) 0.6785(2) 0.083(2) Uani 1 1 d D
H32 H 0.1357 0.7678 0.6980 0.100 Uiso 1 1 calc R
C56 C -0.0093(9) 0.3803(4) 0.9031(3) 0.100(2) Uani 1 1 d .
H56 H -0.0929 0.3664 0.9210 0.120 Uiso 1 1 calc R
C33 C 0.2469(10) 0.8466(3) 0.6808(3) 0.113(3) Uani 1 1 d D
H33 H 0.1881 0.8730 0.7014 0.135 Uiso 1 1 calc R
C54 C 0.2016(11) 0.3602(4) 0.8506(3) 0.108(3) Uani 1 1 d .
H54 H 0.2622 0.3321 0.8324 0.130 Uiso 1 1 calc R
C7 C 0.0456(8) 0.3849(3) 0.6214(3) 0.100(2) Uani 1 1 d .
H7 H -0.0097 0.3674 0.6003 0.119 Uiso 1 1 calc R
C55 C 0.0787(11) 0.3394(4) 0.8760(4) 0.105(3) Uani 1 1 d .
H55 H 0.0548 0.2974 0.8750 0.126 Uiso 1 1 calc R
C49 C -0.2065(11) 0.5249(4) 0.7776(4) 0.107(3) Uani 1 1 d .
C35 C 0.4520(9) 0.8317(3) 0.6217(3) 0.102(2) Uani 1 1 d D
H35 H 0.5322 0.8478 0.6029 0.123 Uiso 1 1 calc R
C60 C 0.4802(9) 0.6075(4) 0.9610(4) 0.112(3) Uani 1 1 d .
H60 H 0.5565 0.6344 0.9566 0.135 Uiso 1 1 calc R
C15 C 0.7602(8) 0.4568(4) 0.5421(4) 0.105(3) Uani 1 1 d .
H15 H 0.8215 0.4243 0.5316 0.126 Uiso 1 1 calc R
C9 C 0.1364(9) 0.3778(3) 0.6952(3) 0.100(2) Uani 1 1 d .
H9 H 0.1452 0.3566 0.7239 0.119 Uiso 1 1 calc R
C62 C 0.3259(8) 0.5395(4) 1.0128(3) 0.101(3) Uani 1 1 d .
H62 H 0.2987 0.5203 1.0429 0.121 Uiso 1 1 calc R
C61 C 0.4386(10) 0.5795(5) 1.0060(4) 0.118(3) Uani 1 1 d .
H61 H 0.4869 0.5877 1.0318 0.142 Uiso 1 1 calc R
C34 C 0.3648(10) 0.8699(4) 0.6529(3) 0.113(3) Uani 1 1 d D
H34 H 0.3864 0.9120 0.6550 0.136 Uiso 1 1 calc R
N2 N 0.1878(6) 0.6884(2) 0.8963(2) 0.0766(15) Uani 1 1 d D
C36 C 0.1330(7) 0.6629(3) 0.8603(2) 0.0676(17) Uani 1 1 d D
C44 C 0.2692(7) 0.7414(3) 0.8855(3) 0.082(2) Uani 1 1 d D
C39 C 0.2952(8) 0.7689(3) 0.8405(3) 0.090(2) Uani 1 1 d D
C37 C 0.1481(7) 0.6889(3) 0.8135(2) 0.084(2) Uani 1 1 d D
H37 H 0.1043 0.6712 0.7892 0.100 Uiso 1 1 calc R
C38 C 0.2301(8) 0.7417(3) 0.8041(3) 0.100(3) Uani 1 1 d D
H38 H 0.2421 0.7595 0.7731 0.120 Uiso 1 1 calc R
C43 C 0.3347(8) 0.7670(4) 0.9214(3) 0.113(3) Uani 1 1 d D
H43 H 0.3258 0.7512 0.9531 0.136 Uiso 1 1 calc R
C42 C 0.4167(9) 0.8194(4) 0.9051(5) 0.288(12) Uani 1 1 d D
H42 H 0.4528 0.8407 0.9296 0.346 Uiso 1 1 calc R
C41 C 0.4529(10) 0.8449(4) 0.8586(5) 0.200(8) Uani 1 1 d D
H41 H 0.5217 0.8751 0.8509 0.241 Uiso 1 1 calc R
C40 C 0.3811(10) 0.8222(4) 0.8273(3) 0.123(3) Uani 1 1 d D
H40 H 0.3852 0.8404 0.7965 0.147 Uiso 1 1 calc R

loop_
_atom_site_aniso_label
_atom_site_aniso_U_11
_atom_site_aniso_U_22
_atom_site_aniso_U_33
_atom_site_aniso_U_23
_atom_site_aniso_U_13
_atom_site_aniso_U_12
P1 0.0622(9) 0.0494(8) 0.0460(8) 0.0020(6) -0.0054(7) 0.0076(7)
P2 0.0924(12) 0.0579(9) 0.0452(8) 0.0008(7) -0.0010(8) 0.0087(8)
Cl2 0.172(2) 0.1125(17) 0.1201(17) -0.0130(13) -0.0809(17) 0.0049(16)
Cl1 0.1330(18) 0.1012(15) 0.1226(17) -0.0302(12) -0.0664(14) -0.0075(13)
N1 0.057(3) 0.050(3) 0.050(3) 0.002(2) -0.006(2) 0.002(2)
O1 0.083(3) 0.074(3) 0.050(2) 0.0036(19) 0.003(2) 0.014(2)
O4 0.090(3) 0.067(3) 0.052(2) 0.011(2) -0.003(2) 0.003(2)
C1 0.049(3) 0.050(3) 0.044(3) 0.002(2) 0.002(2) 0.010(2)
O3 0.117(4) 0.079(3) 0.060(3) 0.003(2) 0.013(2) 0.014(3)
O2 0.075(3) 0.075(3) 0.051(2) 0.018(2) -0.0054(19) 0.006(2)
C18 0.072(4) 0.044(3) 0.042(3) -0.002(2) -0.010(3) 0.014(3)
C10 0.053(3) 0.044(3) 0.041(3) -0.002(2) -0.009(2) 0.008(2)
C11 0.053(3) 0.050(3) 0.048(3) -0.001(3) -0.013(3) -0.007(3)
C65 0.052(3) 0.061(4) 0.055(3) -0.004(3) -0.008(3) -0.012(3)
C5 0.053(3) 0.043(3) 0.079(4) 0.002(3) -0.001(3) 0.005(3)
C12 0.052(3) 0.047(3) 0.051(3) -0.007(3) -0.003(3) -0.007(2)
C45 0.090(4) 0.054(3) 0.042(3) 0.003(3) -0.004(3) 0.013(3)
C24 0.051(3) 0.053(3) 0.058(3) -0.001(3) -0.002(3) 0.013(3)
C13 0.073(4) 0.084(4) 0.056(4) -0.014(3) -0.005(3) -0.009(4)
C22 0.109(6) 0.072(4) 0.059(4) -0.025(3) -0.032(4) 0.029(4)
C64 0.061(3) 0.053(3) 0.050(3) -0.003(3) -0.011(3) -0.005(3)
C19 0.077(4) 0.058(4) 0.060(4) -0.014(3) -0.014(3) -0.004(3)
C58 0.067(4) 0.057(4) 0.063(4) -0.005(3) -0.002(3) 0.002(3)
C20 0.086(5) 0.060(4) 0.076(4) -0.012(3) -0.022(4) -0.001(3)
C46 0.134(6) 0.039(3) 0.045(3) 0.000(3) -0.036(4) 0.010(4)
C50 0.208(9) 0.038(3) 0.056(4) -0.012(3) -0.053(5) 0.022(4)
C21 0.085(5) 0.057(4) 0.096(5) -0.017(4) -0.035(4) 0.017(3)
C31 0.081(4) 0.048(3) 0.054(3) 0.003(3) -0.023(3) 0.010(3)
C29 0.062(4) 0.068(4) 0.073(4) 0.000(3) -0.010(3) 0.006(3)
C52 0.084(4) 0.056(4) 0.054(3) -0.003(3) -0.027(3) 0.012(3)
C30 0.093(5) 0.054(4) 0.098(5) 0.004(3) -0.022(4) 0.001(4)
C70 0.065(4) 0.079(4) 0.058(4) -0.012(3) -0.008(3) -0.006(3)
C17 0.065(4) 0.060(4) 0.067(4) -0.002(3) 0.005(3) 0.006(3)
C51 0.136(7) 0.049(4) 0.064(4) -0.001(3) -0.020(5) 0.009(4)
C2 0.107(5) 0.058(4) 0.053(3) 0.008(3) -0.020(3) 0.001(4)
C27 0.073(5) 0.106(6) 0.085(5) -0.024(5) -0.027(4) 0.027(4)
C66 0.066(4) 0.056(4) 0.070(4) 0.000(3) 0.000(3) -0.002(3)
C4 0.077(4) 0.047(3) 0.077(4) 0.013(3) -0.001(3) 0.009(3)
C23 0.081(4) 0.067(4) 0.058(4) -0.009(3) -0.015(3) 0.013(3)
C48 0.213(10) 0.062(4) 0.048(4) -0.018(3) -0.070(6) 0.038(6)
C14 0.091(5) 0.100(6) 0.082(5) -0.039(5) 0.017(4) 0.002(5)
C47 0.150(7) 0.075(5) 0.062(4) 0.001(4) -0.027(4) 0.027(5)
C67 0.078(5) 0.067(4) 0.106(6) 0.010(4) -0.008(4) 0.004(4)
C57 0.100(6) 0.063(4) 0.096(5) -0.011(4) -0.026(4) 0.006(4)
C53 0.112(6) 0.071(5) 0.085(5) -0.007(4) -0.022(4) 0.021(4)
C28 0.054(4) 0.088(5) 0.112(6) -0.016(5) -0.017(4) 0.005(4)
C6 0.083(5) 0.067(4) 0.102(5) -0.001(4) -0.022(4) -0.008(4)
C68 0.067(4) 0.071(5) 0.115(6) -0.031(5) 0.006(4) -0.004(4)
C25 0.074(4) 0.070(4) 0.059(4) 0.008(3) -0.014(3) 0.007(3)
C8 0.080(5) 0.041(4) 0.139(7) 0.019(4) -0.018(5) -0.020(3)
C16 0.074(4) 0.065(4) 0.115(6) -0.005(4) 0.004(4) 0.018(4)
C69 0.091(5) 0.089(5) 0.069(4) -0.019(4) 0.002(4) -0.010(4)
C3 0.119(6) 0.067(4) 0.071(4) 0.025(4) -0.026(4) -0.006(4)
C59 0.085(5) 0.078(5) 0.089(5) -0.007(4) -0.002(4) -0.005(4)
C63 0.071(4) 0.092(5) 0.063(4) 0.001(4) -0.017(3) 0.003(4)
C26 0.092(5) 0.096(5) 0.060(4) 0.007(4) -0.015(4) 0.027(4)
C32 0.114(6) 0.060(4) 0.077(4) -0.013(3) -0.022(4) 0.021(4)
C56 0.111(6) 0.073(5) 0.121(7) 0.002(5) -0.039(5) -0.009(5)
C33 0.152(8) 0.072(6) 0.118(7) -0.029(5) -0.036(6) 0.031(5)
C54 0.141(8) 0.069(5) 0.119(7) -0.026(5) -0.034(6) 0.032(5)
C7 0.088(5) 0.066(5) 0.148(8) -0.013(5) -0.030(5) -0.010(4)
C55 0.139(8) 0.063(5) 0.127(7) -0.007(5) -0.069(6) 0.003(6)
C49 0.130(7) 0.060(5) 0.150(9) 0.008(5) -0.077(7) 0.011(5)
C35 0.125(7) 0.055(4) 0.133(7) 0.009(4) -0.037(6) -0.013(4)
C60 0.087(6) 0.107(7) 0.144(9) -0.025(6) -0.024(6) -0.010(5)
C15 0.095(6) 0.070(5) 0.141(8) -0.035(5) 0.009(6) 0.010(4)
C9 0.123(7) 0.061(5) 0.111(6) 0.027(4) -0.010(5) -0.006(5)
C62 0.075(5) 0.163(8) 0.069(5) -0.009(5) -0.025(4) 0.008(5)
C61 0.092(6) 0.165(9) 0.109(7) -0.044(7) -0.052(6) 0.007(6)
C34 0.167(9) 0.048(4) 0.137(8) -0.008(5) -0.064(7) 0.002(5)
N2 0.088(4) 0.061(3) 0.074(4) 0.007(3) 0.009(3) 0.010(3)
C36 0.095(5) 0.055(4) 0.048(3) -0.005(3) 0.003(3) 0.014(3)
C44 0.082(5) 0.068(5) 0.088(5) -0.009(4) 0.007(4) 0.023(4)
C39 0.107(6) 0.050(4) 0.095(6) 0.012(4) 0.039(5) 0.019(4)
C37 0.132(6) 0.060(4) 0.051(4) 0.012(3) 0.009(4) 0.025(4)
C38 0.144(7) 0.067(5) 0.072(5) 0.017(4) 0.034(5) 0.036(5)
C43 0.098(6) 0.110(7) 0.134(7) -0.013(6) -0.027(6) 0.028(5)
C42 0.065(6) 0.048(6) 0.74(4) -0.108(12) -0.024(13) -0.025(5)
C41 0.064(6) 0.034(5) 0.49(3) 0.059(9) -0.012(9) -0.033(4)
C40 0.145(9) 0.091(7) 0.115(7) 0.014(5) 0.032(6) 0.051(6)

loop_
_atom_type_symbol
_atom_type_description
_atom_type_scat_dispersion_real
_atom_type_scat_dispersion_imag
_atom_type_scat_source
C C 0.0033 0.0016 'International Tables Vol C Tables 4.2.6.8 and 6.1.1.4'
H H 0.0000 0.0000 'International Tables Vol C Tables 4.2.6.8 and 6.1.1.4'
N N 0.0061 0.0033 'International Tables Vol C Tables 4.2.6.8 and 6.1.1.4'
O O 0.0106 0.0060 'International Tables Vol C Tables 4.2.6.8 and 6.1.1.4'
P P 0.1023 0.0942 'International Tables Vol C Tables 4.2.6.8 and 6.1.1.4'
Cl Cl 0.1484 0.1585 'International Tables Vol C Tables 4.2.6.8 and 6.1.1.4'

loop_
_geom_angle_atom_site_label_1
_geom_angle_atom_site_label_2
_geom_angle_atom_site_label_3
_geom_angle
O1 P1 C31 110.7(2)
O1 P1 C24 110.1(3)
C31 P1 C24 105.8(2)
O1 P1 C10 107.7(2)
C31 P1 C10 109.3(2)
C24 P1 C10 113.3(2)
O3 P2 C52 110.0(3)
O3 P2 C58 110.5(3)
C52 P2 C58 107.9(3)
O3 P2 C45 107.5(2)
C52 P2 C45 110.2(3)
C58 P2 C45 110.8(3)
C1 N1 C5 118.7(5)
N1 C1 C2 122.4(5)
N1 C1 C10 113.7(4)
C2 C1 C10 124.0(5)
C19 C18 C23 118.4(5)
C19 C18 C10 122.1(5)
C23 C18 C10 119.5(5)
C11 C10 C1 108.8(4)
C11 C10 C18 109.9(4)
C1 C10 C18 115.6(4)
C11 C10 P1 111.9(3)
C1 C10 P1 103.3(3)
C18 C10 P1 107.2(3)
O2 C11 C12 120.3(5)
O2 C11 C10 119.3(5)
C12 C11 C10 120.3(4)
C70 C65 C66 118.7(6)
C70 C65 C64 117.2(5)
C66 C65 C64 124.0(5)
N1 C5 C6 119.2(6)
N1 C5 C4 122.0(6)
C6 C5 C4 118.8(6)
C17 C12 C13 118.4(5)
C17 C12 C11 123.1(5)
C13 C12 C11 118.5(5)
C36 C45 C64 110.1(4)
C36 C45 C46 115.7(5)
C64 C45 C46 109.3(5)
C36 C45 P2 102.9(4)
C64 C45 P2 110.1(4)
C46 C45 P2 108.5(4)
C25 C24 C29 118.7(6)
C25 C24 P1 123.5(5)
C29 C24 P1 117.4(4)
C14 C13 C12 120.2(7)
C21 C22 C23 119.5(6)
O4 C64 C65 118.8(5)
O4 C64 C45 119.6(5)
C65 C64 C45 121.5(5)
C18 C19 C20 122.7(6)
C63 C58 C59 119.9(6)
C63 C58 P2 124.4(5)
C59 C58 P2 115.6(5)
C21 C20 C19 117.6(6)
C51 C46 C47 117.7(7)
C51 C46 C45 124.1(6)
C47 C46 C45 118.2(7)
C49 C50 C51 112.1(8)
C22 C21 C20 122.0(6)
C22 C21 Cl1 118.8(6)
C20 C21 Cl1 119.1(6)
C32 C31 C30 119.1(6)
C32 C31 P1 115.1(5)
C30 C31 P1 125.7(4)
C24 C29 C28 120.7(6)
C53 C52 C57 117.8(6)
C53 C52 P2 115.0(6)
C57 C52 P2 127.2(5)
C35 C30 C31 120.6(7)
C69 C70 C65 121.9(6)
C16 C17 C12 120.8(6)
C46 C51 C50 128.0(7)
C3 C2 C1 119.4(6)
C28 C27 C26 119.9(7)
C65 C66 C67 120.1(6)
C3 C4 C5 117.2(6)
C3 C4 C9 123.6(6)
C5 C4 C9 119.1(7)
C18 C23 C22 119.7(6)
C49 C48 C47 124.9(8)
C15 C14 C13 120.5(7)
C48 C47 C46 115.1(8)
C68 C67 C66 119.3(7)
C52 C57 C56 122.2(7)
C52 C53 C54 120.0(8)
C27 C28 C29 120.2(7)
C5 C6 C7 120.4(7)
C69 C68 C67 121.2(7)
C24 C25 C26 120.4(6)
C9 C8 C7 120.9(7)
C17 C16 C15 119.9(7)
C70 C69 C68 118.8(6)
C2 C3 C4 120.3(6)
C60 C59 C58 120.0(7)
C62 C63 C58 119.9(7)
C27 C26 C25 120.1(6)
C31 C32 C33 120.3(7)
C55 C56 C57 119.5(8)
C34 C33 C32 120.0(8)
C55 C54 C53 120.7(8)
C6 C7 C8 119.4(7)
C54 C55 C56 119.7(8)
C48 C49 C50 122.2(8)
C48 C49 Cl2 120.8(8)
C50 C49 Cl2 116.9(8)
C34 C35 C30 119.2(7)
C59 C60 C61 120.2(8)
C14 C15 C16 120.1(7)
C8 C9 C4 121.3(7)
C63 C62 C61 119.7(8)
C62 C61 C60 120.2(8)
C33 C34 C35 120.8(7)
C36 N2 C44 117.4(6)
N2 C36 C37 122.7(6)
N2 C36 C45 111.6(5)
C37 C36 C45 125.7(6)
C39 C44 C43 116.7(8)
C39 C44 N2 124.4(7)
C43 C44 N2 118.8(7)
C44 C39 C38 116.1(7)
C44 C39 C40 126.5(8)
C38 C39 C40 117.4(7)
C38 C37 C36 118.1(7)
C37 C38 C39 121.2(6)
C44 C43 C42 112.8(9)
C41 C42 C43 131.0(9)
C40 C41 C42 113.0(8)
C41 C40 C39 118.9(9)

loop_
_geom_bond_atom_site_label_1
_geom_bond_atom_site_label_2
_geom_bond_distance
P1 O1 1.470(4)
P1 C31 1.805(6)
P1 C24 1.817(6)
P1 C10 1.910(5)
P2 O3 1.472(4)
P2 C52 1.803(6)
P2 C58 1.809(6)
P2 C45 1.918(6)
Cl2 C49 1.744(9)
Cl1 C21 1.756(7)
N1 C1 1.314(6)
N1 C5 1.364(7)
O4 C64 1.211(6)
C1 C2 1.404(7)
C1 C10 1.538(7)
O2 C11 1.215(6)
C18 C19 1.364(8)
C18 C23 1.389(7)
C18 C10 1.559(7)
C10 C11 1.535(7)
C11 C12 1.491(7)
C65 C70 1.381(7)
C65 C66 1.381(8)
C65 C64 1.495(8)
C5 C6 1.375(8)
C5 C4 1.408(8)
C12 C17 1.392(7)
C12 C13 1.394(7)
C45 C36 1.527(8)
C45 C64 1.538(7)
C45 C46 1.554(9)
C24 C25 1.381(7)
C24 C29 1.383(8)
C13 C14 1.372(9)
C22 C21 1.361(9)
C22 C23 1.407(8)
C19 C20 1.395(8)
C58 C63 1.381(8)
C58 C59 1.384(9)
C20 C21 1.366(9)
C46 C51 1.346(9)
C46 C47 1.435(9)
C50 C49 1.400(11)
C50 C51 1.438(10)
C31 C32 1.380(6)
C31 C30 1.389(7)
C29 C28 1.384(9)
C52 C53 1.372(8)
C52 C57 1.372(9)
C30 C35 1.388(7)
C70 C69 1.366(9)
C17 C16 1.368(8)
C2 C3 1.346(8)
C27 C28 1.367(10)
C27 C26 1.375(9)
C66 C67 1.389(8)
C4 C3 1.396(9)
C4 C9 1.422(9)
C48 C49 1.341(11)
C48 C47 1.423(10)
C14 C15 1.367(10)
C67 C68 1.379(9)
C57 C56 1.376(9)
C53 C54 1.400(10)
C6 C7 1.383(9)
C68 C69 1.367(10)
C25 C26 1.388(8)
C8 C9 1.285(10)
C8 C7 1.420(10)
C16 C15 1.379(10)
C59 C60 1.357(10)
C63 C62 1.374(9)
C32 C33 1.386(7)
C56 C55 1.361(11)
C33 C34 1.368(8)
C54 C55 1.359(11)
C35 C34 1.378(8)
C60 C61 1.382(12)
C62 C61 1.377(12)
N2 C36 1.318(7)
N2 C44 1.387(8)
C36 C37 1.397(6)
C44 C39 1.362(9)
C44 C43 1.375(7)
C39 C38 1.398(7)
C39 C40 1.427(8)
C37 C38 1.382(7)
C43 C42 1.409(8)
C42 C41 1.390(9)
C41 C40 1.289(8)
